data_4103350
loop_
_publ_author_name
'Aaron M. Tondreau'
'Carsten Milsmann'
'Andrew D. Patrick'
'Helen M. Hoyt'
'Emil Lobkovsky'
'Karl Wieghardt'
'Paul J. Chirik'

_publ_section_title
;
 Synthesis and Electronic Structure of Cationic, Neutral, and Anionic
 Bis(imino)pyridine Iron Alkyl Complexes: Evaluation of Redox Activity in
 Single-Component Ethylene Polymerization Catalysts
;
_journal_name_full 'Journal of the American Chemical Society'
_journal_page_first 15046
_journal_page_last 15059
_journal_paper_doi 10.1021/ja106575b
_journal_volume 132
_journal_year 2010
_chemical_formula_moiety 'C50 H84 Fe Li N5 O3'
_chemical_formula_sum 'C50 H84 Fe Li N5 O3'
_chemical_formula_weight 866.01
_chemical_name_systematic
; 
 ? 
;
_space_group_IT_number 14
_symmetry_cell_setting monoclinic
_symmetry_space_group_name_Hall '-P 2yn'
_symmetry_space_group_name_H-M 'P 1 21/n 1'
_atom_sites_solution_hydrogens geom
_atom_sites_solution_primary direct
_atom_sites_solution_secondary difmap
_audit_creation_method SHELXL-97
_cell_angle_alpha 90.00
_cell_angle_beta 92.253(4)
_cell_angle_gamma 90.00
_cell_formula_units_Z 4
_cell_length_a 12.5472(17)
_cell_length_b 21.249(3)
_cell_length_c 20.871(3)
_cell_measurement_reflns_used 9863
_cell_measurement_temperature 173(2)
_cell_measurement_theta_max 23.91
_cell_measurement_theta_min 2.51
_cell_volume 5560.2(14)
_computing_cell_refinement 'Bruker SAINT+'
_computing_data_collection 'Bruker APEX2'
_computing_data_reduction 'Bruker SAINT+'
_computing_molecular_graphics 'Bruker SHELXTL'
_computing_publication_material 'Bruker SHELXTL'
_computing_structure_refinement 'SHELXL-97 (Sheldrick, 1997)'
_computing_structure_solution 'SHELXS-97 (Sheldrick, 1990)'
_diffrn_ambient_temperature 173(2)
_diffrn_measured_fraction_theta_full 1.000
_diffrn_measured_fraction_theta_max 1.000
_diffrn_measurement_device_type 'Bruker X8 APEX II diffractometer'
_diffrn_measurement_method 'phi and omega scans'
_diffrn_radiation_monochromator graphite
_diffrn_radiation_source 'fine-focus sealed tube'
_diffrn_radiation_type MoK\a
_diffrn_radiation_wavelength 0.71073
_diffrn_reflns_av_R_equivalents 0.0542
_diffrn_reflns_av_sigmaI/netI 0.0491
_diffrn_reflns_limit_h_max 14
_diffrn_reflns_limit_h_min -14
_diffrn_reflns_limit_k_max 24
_diffrn_reflns_limit_k_min -24
_diffrn_reflns_limit_l_max 24
_diffrn_reflns_limit_l_min -24
_diffrn_reflns_number 64320
_diffrn_reflns_theta_full 24.71
_diffrn_reflns_theta_max 24.71
_diffrn_reflns_theta_min 1.86
_exptl_absorpt_coefficient_mu 0.310
_exptl_absorpt_correction_T_max 0.8729
_exptl_absorpt_correction_T_min 0.8356
_exptl_absorpt_correction_type multi-scan
_exptl_absorpt_process_details SADABS
_exptl_crystal_colour 'dark brown'
_exptl_crystal_density_diffrn 1.035
_exptl_crystal_density_meas 0
_exptl_crystal_density_method 'not measured'
_exptl_crystal_description block
_exptl_crystal_F_000 1888
_exptl_crystal_size_max 0.60
_exptl_crystal_size_mid 0.55
_exptl_crystal_size_min 0.45
_platon_squeeze_details
;
;
_refine_diff_density_max 0.484
_refine_diff_density_min -0.307
_refine_diff_density_rms 0.053
_refine_ls_extinction_method none
_refine_ls_goodness_of_fit_ref 1.104
_refine_ls_hydrogen_treatment riding
_refine_ls_matrix_type full
_refine_ls_number_parameters 657
_refine_ls_number_reflns 9479
_refine_ls_number_restraints 157
_refine_ls_restrained_S_all 1.148
_refine_ls_R_factor_all 0.0841
_refine_ls_R_factor_gt 0.0562
_refine_ls_shift/su_max 1.596
_refine_ls_shift/su_mean 0.108
_refine_ls_structure_factor_coef Fsqd
_refine_ls_weighting_details 'calc w=1/[\s^2^(Fo^2^)+(0.0912P)^2^+1.1675P] where P=(Fo^2^+2Fc^2^)/3'
_refine_ls_weighting_scheme calc
_refine_ls_wR_factor_gt 0.1563
_refine_ls_wR_factor_ref 0.1693
_reflns_number_gt 6452
_reflns_number_total 9479
_reflns_threshold_expression >2sigma(I)
_cod_data_source_file ja106575b_si_001_2.cif
_cod_data_source_block amt9
_cod_original_cell_volume 5560.0(13)
_cod_database_code 4103350

loop_
_symmetry_equiv_pos_as_xyz
'x, y, z'
'-x+1/2, y+1/2, -z+1/2'
'-x, -y, -z'
'x-1/2, -y-1/2, z-1/2'

loop_
_atom_site_label
_atom_site_type_symbol
_atom_site_fract_x
_atom_site_fract_y
_atom_site_fract_z
_atom_site_U_iso_or_equiv
_atom_site_adp_type
_atom_site_occupancy
_atom_site_symmetry_multiplicity
_atom_site_calc_flag
_atom_site_refinement_flags
_atom_site_disorder_assembly
_atom_site_disorder_group
Fe1 Fe 0.61916(2) 0.823242(15) 0.840739(15) 0.02763(9) Uani 1 1 d . . .
O1 O 0.2808(2) 0.67460(17) 0.71538(17) 0.0619(11) Uani 0.655(4) 1 d PD A 1
C39 C 0.2797(5) 0.6595(3) 0.7838(3) 0.093(2) Uani 0.655(4) 1 d PD A 1
H39A H 0.2316 0.6912 0.8020 0.111 Uiso 0.655(4) 1 calc PR A 1
H39D H 0.3522 0.6701 0.8008 0.111 Uiso 0.655(4) 1 calc PR A 1
C40 C 0.2514(8) 0.5966(4) 0.8175(5) 0.197(4) Uani 0.655(4) 1 d PD A 1
H40A H 0.2520 0.6031 0.8640 0.295 Uiso 0.655(4) 1 calc PR A 1
H40B H 0.3040 0.5644 0.8073 0.295 Uiso 0.655(4) 1 calc PR A 1
H40C H 0.1803 0.5827 0.8023 0.295 Uiso 0.655(4) 1 calc PR A 1
C41 C 0.1769(4) 0.6814(3) 0.6817(3) 0.0788(18) Uani 0.655(4) 1 d PD A 1
H41A H 0.1865 0.6877 0.6353 0.095 Uiso 0.655(4) 1 calc PR A 1
H41B H 0.1338 0.6429 0.6872 0.095 Uiso 0.655(4) 1 calc PR A 1
C42 C 0.1222(5) 0.7360(3) 0.7086(4) 0.107(3) Uani 0.655(4) 1 d PD A 1
H42A H 0.0540 0.7427 0.6851 0.161 Uiso 0.655(4) 1 calc PR A 1
H42B H 0.1669 0.7736 0.7048 0.161 Uiso 0.655(4) 1 calc PR A 1
H42C H 0.1092 0.7283 0.7539 0.161 Uiso 0.655(4) 1 calc PR A 1
O1' O 0.3024(6) 0.6476(4) 0.7324(4) 0.079(3) Uiso 0.345(4) 1 d PD A 2
C39' C 0.2889(15) 0.6571(8) 0.7998(6) 0.144(8) Uiso 0.345(4) 1 d PD A 2
H39B H 0.2466 0.6947 0.8106 0.173 Uiso 0.345(4) 1 calc PR A 2
H39C H 0.3553 0.6539 0.8269 0.173 Uiso 0.345(4) 1 calc PR A 2
C40' C 0.2256(13) 0.5969(6) 0.7935(8) 0.103(5) Uiso 0.345(4) 1 d PD A 2
H40D H 0.2035 0.5836 0.8359 0.154 Uiso 0.345(4) 1 calc PR A 2
H40E H 0.2700 0.5641 0.7751 0.154 Uiso 0.345(4) 1 calc PR A 2
H40F H 0.1624 0.6040 0.7654 0.154 Uiso 0.345(4) 1 calc PR A 2
C41' C 0.2031(11) 0.6368(9) 0.6914(10) 0.213(11) Uiso 0.345(4) 1 d PD A 2
H41C H 0.2220 0.6321 0.6460 0.255 Uiso 0.345(4) 1 calc PR A 2
H41D H 0.1679 0.5975 0.7048 0.255 Uiso 0.345(4) 1 calc PR A 2
C42' C 0.129(3) 0.6905(14) 0.698(3) 0.39(3) Uiso 0.345(4) 1 d PD A 2
H42D H 0.0644 0.6829 0.6710 0.585 Uiso 0.345(4) 1 calc PR A 2
H42E H 0.1638 0.7291 0.6834 0.585 Uiso 0.345(4) 1 calc PR A 2
H42F H 0.1105 0.6949 0.7425 0.585 Uiso 0.345(4) 1 calc PR A 2
O2 O 0.3901(3) 0.74470(16) 0.6050(2) 0.0890(17) Uani 0.634(4) 1 d PD A 1
C43 C 0.3795(5) 0.8113(3) 0.5779(4) 0.100(3) Uani 0.634(4) 1 d PD A 1
H43A H 0.4474 0.8264 0.5608 0.120 Uiso 0.634(4) 1 calc PR A 1
H43B H 0.3223 0.8141 0.5440 0.120 Uiso 0.634(4) 1 calc PR A 1
C44 C 0.3519(6) 0.8457(4) 0.6354(3) 0.102(2) Uani 0.634(4) 1 d PD A 1
H44A H 0.3420 0.8903 0.6250 0.153 Uiso 0.634(4) 1 calc PR A 1
H44B H 0.4095 0.8412 0.6682 0.153 Uiso 0.634(4) 1 calc PR A 1
H44C H 0.2857 0.8286 0.6518 0.153 Uiso 0.634(4) 1 calc PR A 1
C45 C 0.3901(5) 0.7112(3) 0.5397(3) 0.097(2) Uani 0.634(4) 1 d PD A 1
H45A H 0.3314 0.7284 0.5118 0.116 Uiso 0.634(4) 1 calc PR A 1
H45B H 0.3761 0.6659 0.5460 0.116 Uiso 0.634(4) 1 calc PR A 1
C46 C 0.4924(5) 0.7186(3) 0.5069(3) 0.087(2) Uani 0.634(4) 1 d PD A 1
H46A H 0.4883 0.6961 0.4659 0.131 Uiso 0.634(4) 1 calc PR A 1
H46B H 0.5508 0.7014 0.5341 0.131 Uiso 0.634(4) 1 calc PR A 1
H46C H 0.5055 0.7634 0.4991 0.131 Uiso 0.634(4) 1 calc PR A 1
O2' O 0.3796(13) 0.7553(5) 0.6212(6) 0.174(6) Uiso 0.366(4) 1 d PD A 2
C43' C 0.3944(13) 0.8226(7) 0.6239(15) 0.235(15) Uiso 0.366(4) 1 d PD A 2
H43C H 0.4470 0.8358 0.6578 0.282 Uiso 0.366(4) 1 calc PR A 2
H43D H 0.4123 0.8410 0.5821 0.282 Uiso 0.366(4) 1 calc PR A 2
C44' C 0.2815(18) 0.8350(19) 0.6410(19) 0.36(2) Uiso 0.366(4) 1 d PD A 2
H44D H 0.2678 0.8804 0.6397 0.538 Uiso 0.366(4) 1 calc PR A 2
H44E H 0.2700 0.8190 0.6842 0.538 Uiso 0.366(4) 1 calc PR A 2
H44F H 0.2328 0.8136 0.6102 0.538 Uiso 0.366(4) 1 calc PR A 2
C45' C 0.3450(12) 0.7167(7) 0.5677(6) 0.118(5) Uiso 0.366(4) 1 d PD A 2
H45C H 0.2670 0.7191 0.5588 0.141 Uiso 0.366(4) 1 calc PR A 2
H45D H 0.3674 0.6723 0.5729 0.141 Uiso 0.366(4) 1 calc PR A 2
C46' C 0.4065(16) 0.7504(10) 0.5184(9) 0.187(9) Uiso 0.366(4) 1 d PD A 2
H46D H 0.3934 0.7303 0.4766 0.281 Uiso 0.366(4) 1 calc PR A 2
H46E H 0.4828 0.7485 0.5302 0.281 Uiso 0.366(4) 1 calc PR A 2
H46F H 0.3835 0.7944 0.5161 0.281 Uiso 0.366(4) 1 calc PR A 2
O3 O 0.4927(4) 0.6216(2) 0.6572(3) 0.0671(18) Uani 0.591(6) 1 d PD A 1
C47 C 0.6010(5) 0.6327(4) 0.6413(3) 0.087(3) Uani 0.591(6) 1 d PD A 1
H47A H 0.6489 0.6145 0.6753 0.105 Uiso 0.591(6) 1 calc PR A 1
H47B H 0.6139 0.6786 0.6403 0.105 Uiso 0.591(6) 1 calc PR A 1
C48 C 0.6284(8) 0.6047(5) 0.5774(4) 0.141(4) Uani 0.591(6) 1 d PD A 1
H48A H 0.7037 0.6126 0.5696 0.212 Uiso 0.591(6) 1 calc PR A 1
H48B H 0.5837 0.6241 0.5432 0.212 Uiso 0.591(6) 1 calc PR A 1
H48C H 0.6154 0.5592 0.5780 0.212 Uiso 0.591(6) 1 calc PR A 1
C49 C 0.4553(6) 0.5591(3) 0.6674(3) 0.073(2) Uani 0.591(6) 1 d PD A 1
H49A H 0.4777 0.5324 0.6314 0.087 Uiso 0.591(6) 1 calc PR A 1
H49B H 0.3764 0.5598 0.6659 0.087 Uiso 0.591(6) 1 calc PR A 1
C50 C 0.4925(8) 0.5290(5) 0.7282(4) 0.110(4) Uani 0.591(6) 1 d PD A 1
H50A H 0.4631 0.4864 0.7304 0.165 Uiso 0.591(6) 1 calc PR A 1
H50B H 0.4684 0.5539 0.7644 0.165 Uiso 0.591(6) 1 calc PR A 1
H50C H 0.5706 0.5269 0.7299 0.165 Uiso 0.591(6) 1 calc PR A 1
O3' O 0.4926(6) 0.6174(3) 0.6624(4) 0.062(3) Uani 0.409(6) 1 d PD A 2
C47' C 0.6058(7) 0.6258(5) 0.6565(6) 0.078(4) Uani 0.409(6) 1 d PD A 2
H47C H 0.6443 0.6115 0.6962 0.094 Uiso 0.409(6) 1 calc PR A 2
H47D H 0.6221 0.6709 0.6500 0.094 Uiso 0.409(6) 1 calc PR A 2
C48' C 0.6415(10) 0.5882(5) 0.6003(5) 0.077(3) Uani 0.409(6) 1 d PD A 2
H48D H 0.7188 0.5925 0.5969 0.115 Uiso 0.409(6) 1 calc PR A 2
H48E H 0.6054 0.6037 0.5609 0.115 Uiso 0.409(6) 1 calc PR A 2
H48F H 0.6236 0.5437 0.6065 0.115 Uiso 0.409(6) 1 calc PR A 2
C49' C 0.4733(16) 0.5539(6) 0.6847(7) 0.179(11) Uani 0.409(6) 1 d PD A 2
H49C H 0.4970 0.5234 0.6524 0.215 Uiso 0.409(6) 1 calc PR A 2
H49D H 0.3958 0.5479 0.6898 0.215 Uiso 0.409(6) 1 calc PR A 2
C50' C 0.5309(12) 0.5419(8) 0.7465(7) 0.124(6) Uani 0.409(6) 1 d PD A 2
H50D H 0.5142 0.4995 0.7614 0.186 Uiso 0.409(6) 1 calc PR A 2
H50E H 0.5088 0.5728 0.7783 0.186 Uiso 0.409(6) 1 calc PR A 2
H50F H 0.6078 0.5456 0.7410 0.186 Uiso 0.409(6) 1 calc PR A 2
N1 N 0.51923(15) 0.82660(9) 0.90867(9) 0.0333(5) Uani 1 1 d . . .
N2 N 0.69937(14) 0.86640(9) 0.90136(9) 0.0288(5) Uani 1 1 d . . .
N3 N 0.75787(14) 0.81520(9) 0.80600(9) 0.0288(5) Uani 1 1 d . . .
N4 N 0.55291(15) 0.76796(9) 0.79174(10) 0.0335(5) Uani 1 1 d . . .
N5 N 0.50769(18) 0.73479(11) 0.75761(13) 0.0556(7) Uani 1 1 d . A .
C1 C 0.4788(2) 0.87711(17) 1.01470(13) 0.0616(9) Uani 1 1 d . . .
H1A H 0.4096 0.8564 1.0073 0.092 Uiso 1 1 calc R . .
H1B H 0.4681 0.9227 1.0180 0.092 Uiso 1 1 calc R . .
H1C H 0.5127 0.8614 1.0547 0.092 Uiso 1 1 calc R . .
C2 C 0.5491(2) 0.86319(13) 0.95983(12) 0.0391(7) Uani 1 1 d . . .
C3 C 0.65235(19) 0.88686(12) 0.95665(11) 0.0362(6) Uani 1 1 d . . .
C4 C 0.7102(2) 0.92498(13) 1.00000(13) 0.0452(7) Uani 1 1 d . . .
H4A H 0.6777 0.9407 1.0371 0.054 Uiso 1 1 calc R . .
C5 C 0.8154(2) 0.93977(14) 0.98855(13) 0.0463(7) Uani 1 1 d . . .
H5A H 0.8543 0.9663 1.0177 0.056 Uiso 1 1 calc R . .
C6 C 0.8647(2) 0.91625(12) 0.93510(12) 0.0379(7) Uani 1 1 d . . .
H6A H 0.9373 0.9258 0.9281 0.045 Uiso 1 1 calc R . .
C7 C 0.80614(18) 0.87829(11) 0.89161(11) 0.0299(6) Uani 1 1 d . . .
C8 C 0.83813(18) 0.84752(11) 0.83636(11) 0.0295(6) Uani 1 1 d . . .
C9 C 0.9507(2) 0.84918(14) 0.81474(14) 0.0455(7) Uani 1 1 d . . .
H9A H 0.9556 0.8251 0.7749 0.068 Uiso 1 1 calc R . .
H9B H 0.9984 0.8307 0.8480 0.068 Uiso 1 1 calc R . .
H9C H 0.9718 0.8929 0.8072 0.068 Uiso 1 1 calc R . .
C10 C 0.42178(19) 0.79057(12) 0.91524(12) 0.0372(6) Uani 1 1 d . B .
C11 C 0.4301(2) 0.72933(14) 0.94060(15) 0.0541(8) Uani 1 1 d . . .
C12 C 0.3362(2) 0.69664(16) 0.95307(17) 0.0644(10) Uani 1 1 d . B .
H12A H 0.3406 0.6556 0.9710 0.077 Uiso 1 1 calc R . .
C13 C 0.2378(2) 0.72312(15) 0.93973(15) 0.0582(9) Uani 1 1 d . . .
H13A H 0.1747 0.7008 0.9491 0.070 Uiso 1 1 calc R B .
C14 C 0.2315(2) 0.78176(14) 0.91288(14) 0.0505(8) Uani 1 1 d . B .
H14A H 0.1633 0.7993 0.9028 0.061 Uiso 1 1 calc R . .
C15 C 0.32220(19) 0.81633(12) 0.90000(12) 0.0378(7) Uani 1 1 d . . .
C16 C 0.5391(5) 0.7034(3) 0.9648(3) 0.0521(17) Uani 0.617(6) 1 d P B 1
H16A H 0.5944 0.7198 0.9359 0.063 Uiso 0.617(6) 1 calc PR B 1
C17 C 0.5729(5) 0.7223(4) 1.0344(3) 0.078(2) Uani 0.617(6) 1 d P B 1
H17A H 0.6418 0.7031 1.0462 0.117 Uiso 0.617(6) 1 calc PR B 1
H17B H 0.5190 0.7077 1.0637 0.117 Uiso 0.617(6) 1 calc PR B 1
H17C H 0.5791 0.7682 1.0372 0.117 Uiso 0.617(6) 1 calc PR B 1
C18 C 0.5416(6) 0.6289(4) 0.9610(4) 0.095(3) Uani 0.617(6) 1 d P B 1
H18A H 0.5206 0.6154 0.9174 0.142 Uiso 0.617(6) 1 calc PR B 1
H18B H 0.4919 0.6113 0.9913 0.142 Uiso 0.617(6) 1 calc PR B 1
H18C H 0.6139 0.6138 0.9719 0.142 Uiso 0.617(6) 1 calc PR B 1
C16' C 0.5327(9) 0.6896(5) 0.9399(5) 0.060(3) Uani 0.383(6) 1 d P B 2
H16B H 0.5801 0.7058 0.9062 0.071 Uiso 0.383(6) 1 calc PR B 2
C17' C 0.5814(11) 0.7041(7) 1.0059(7) 0.095(5) Uani 0.383(6) 1 d P B 2
H17D H 0.5856 0.7498 1.0118 0.143 Uiso 0.383(6) 1 calc PR B 2
H17E H 0.6532 0.6860 1.0099 0.143 Uiso 0.383(6) 1 calc PR B 2
H17F H 0.5369 0.6859 1.0387 0.143 Uiso 0.383(6) 1 calc PR B 2
C18' C 0.5160(9) 0.6208(6) 0.9314(7) 0.076(4) Uani 0.383(6) 1 d P B 2
H18D H 0.5827 0.5985 0.9421 0.114 Uiso 0.383(6) 1 calc PR B 2
H18E H 0.4938 0.6121 0.8868 0.114 Uiso 0.383(6) 1 calc PR B 2
H18F H 0.4605 0.6065 0.9598 0.114 Uiso 0.383(6) 1 calc PR B 2
C19 C 0.3087(2) 0.88040(13) 0.86960(13) 0.0444(7) Uani 1 1 d . B .
H19A H 0.3812 0.8995 0.8669 0.053 Uiso 1 1 calc R . .
C20 C 0.2612(2) 0.87484(17) 0.80180(15) 0.0625(9) Uani 1 1 d . . .
H20A H 0.3049 0.8462 0.7770 0.094 Uiso 1 1 calc R B .
H20B H 0.2597 0.9164 0.7815 0.094 Uiso 1 1 calc R . .
H20C H 0.1884 0.8583 0.8031 0.094 Uiso 1 1 calc R . .
C21 C 0.2407(2) 0.92537(15) 0.90875(17) 0.0634(9) Uani 1 1 d . . .
H21A H 0.2725 0.9295 0.9522 0.095 Uiso 1 1 calc R B .
H21B H 0.1682 0.9085 0.9110 0.095 Uiso 1 1 calc R . .
H21C H 0.2380 0.9668 0.8880 0.095 Uiso 1 1 calc R . .
C22 C 0.78958(18) 0.77190(12) 0.75680(11) 0.0328(6) Uani 1 1 d . . .
C23 C 0.8221(2) 0.71085(12) 0.77565(13) 0.0405(7) Uani 1 1 d . . .
C24 C 0.8549(2) 0.66920(13) 0.72927(14) 0.0523(8) Uani 1 1 d . . .
H24A H 0.8776 0.6282 0.7418 0.063 Uiso 1 1 calc R . .
C25 C 0.8554(2) 0.68555(14) 0.66569(14) 0.0547(8) Uani 1 1 d . . .
H25A H 0.8775 0.6561 0.6346 0.066 Uiso 1 1 calc R . .
C26 C 0.8234(2) 0.74572(14) 0.64717(13) 0.0494(8) Uani 1 1 d . . .
H26A H 0.8239 0.7573 0.6032 0.059 Uiso 1 1 calc R . .
C27 C 0.7907(2) 0.78931(13) 0.69214(12) 0.0404(7) Uani 1 1 d . . .
C28 C 0.8255(3) 0.68962(13) 0.84519(14) 0.0543(8) Uani 1 1 d . . .
H28A H 0.7979 0.7245 0.8721 0.065 Uiso 1 1 calc R . .
C29 C 0.9396(3) 0.67381(18) 0.86891(17) 0.0790(11) Uani 1 1 d . . .
H29A H 0.9848 0.7111 0.8652 0.118 Uiso 1 1 calc R . .
H29B H 0.9676 0.6397 0.8428 0.118 Uiso 1 1 calc R . .
H29C H 0.9392 0.6605 0.9139 0.118 Uiso 1 1 calc R . .
C30 C 0.7548(3) 0.63216(17) 0.85263(19) 0.0822(12) Uani 1 1 d . . .
H30A H 0.6817 0.6423 0.8379 0.123 Uiso 1 1 calc R . .
H30B H 0.7553 0.6197 0.8979 0.123 Uiso 1 1 calc R . .
H30C H 0.7817 0.5974 0.8270 0.123 Uiso 1 1 calc R . .
C31 C 0.7586(3) 0.85403(15) 0.66981(14) 0.0582(9) Uani 1 1 d . . .
H31A H 0.7354 0.8783 0.7079 0.070 Uiso 1 1 calc R . .
C32 C 0.8511(3) 0.88940(17) 0.64113(18) 0.0848(12) Uani 1 1 d . . .
H32A H 0.9103 0.8923 0.6730 0.127 Uiso 1 1 calc R . .
H32B H 0.8277 0.9318 0.6286 0.127 Uiso 1 1 calc R . .
H32C H 0.8746 0.8668 0.6033 0.127 Uiso 1 1 calc R . .
C33 C 0.6615(3) 0.8495(2) 0.62080(16) 0.0836(12) Uani 1 1 d . . .
H33A H 0.6034 0.8265 0.6403 0.125 Uiso 1 1 calc R . .
H33B H 0.6831 0.8271 0.5823 0.125 Uiso 1 1 calc R . .
H33C H 0.6373 0.8919 0.6090 0.125 Uiso 1 1 calc R . .
C34 C 0.55315(19) 0.89241(11) 0.78094(11) 0.0319(6) Uani 1 1 d . . .
H34A H 0.5729 0.8806 0.7371 0.038 Uiso 1 1 calc R . .
H34B H 0.4750 0.8866 0.7822 0.038 Uiso 1 1 calc R . .
C35 C 0.5718(2) 0.96437(12) 0.78585(13) 0.0387(7) Uani 1 1 d . . .
C36 C 0.5102(3) 0.99478(15) 0.72876(18) 0.0700(10) Uani 1 1 d . . .
H36A H 0.5204 1.0405 0.7301 0.105 Uiso 1 1 calc R . .
H36B H 0.4341 0.9851 0.7311 0.105 Uiso 1 1 calc R . .
H36C H 0.5369 0.9782 0.6886 0.105 Uiso 1 1 calc R . .
C37 C 0.5304(3) 0.99205(14) 0.84677(17) 0.0697(10) Uani 1 1 d . . .
H37A H 0.5446 1.0374 0.8478 0.105 Uiso 1 1 calc R . .
H37B H 0.5664 0.9719 0.8839 0.105 Uiso 1 1 calc R . .
H37C H 0.4534 0.9848 0.8481 0.105 Uiso 1 1 calc R . .
C38 C 0.6886(2) 0.98192(13) 0.78121(16) 0.0525(8) Uani 1 1 d . . .
H38A H 0.6965 1.0277 0.7848 0.079 Uiso 1 1 calc R . .
H38B H 0.7143 0.9679 0.7398 0.079 Uiso 1 1 calc R . .
H38C H 0.7304 0.9615 0.8160 0.079 Uiso 1 1 calc R . .
Li1 Li 0.4142(4) 0.6945(2) 0.6838(3) 0.0677(16) Uani 1 1 d D . .

loop_
_atom_site_aniso_label
_atom_site_aniso_U_11
_atom_site_aniso_U_22
_atom_site_aniso_U_33
_atom_site_aniso_U_23
_atom_site_aniso_U_13
_atom_site_aniso_U_12
Fe1 0.02308(17) 0.03068(18) 0.02924(18) -0.00500(15) 0.00255(14) -0.00199(15)
O1 0.0304(16) 0.078(2) 0.077(2) -0.024(2) -0.0077(16) -0.0035(16)
C39 0.080(4) 0.125(5) 0.073(4) -0.013(4) 0.000(3) -0.056(4)
C40 0.165(7) 0.223(9) 0.209(10) -0.117(7) 0.095(7) -0.138(6)
C41 0.041(3) 0.103(4) 0.092(4) -0.032(3) 0.000(3) -0.005(3)
C42 0.054(3) 0.108(5) 0.160(7) -0.008(5) 0.007(4) -0.017(3)
O2 0.052(2) 0.046(2) 0.169(5) -0.036(2) 0.011(3) -0.0128(17)
C43 0.048(3) 0.094(5) 0.157(7) -0.036(5) -0.024(4) -0.001(3)
C44 0.088(5) 0.160(6) 0.058(4) -0.040(4) 0.011(3) -0.031(5)
C45 0.078(4) 0.118(5) 0.096(5) -0.051(4) 0.028(4) -0.042(4)
C46 0.088(4) 0.110(5) 0.064(4) 0.017(4) 0.005(3) -0.026(4)
O3 0.055(3) 0.076(3) 0.069(3) -0.028(3) 0.000(3) -0.003(3)
C47 0.049(4) 0.147(7) 0.066(4) -0.052(4) -0.004(3) -0.016(4)
C48 0.116(7) 0.213(11) 0.098(6) -0.077(7) 0.030(5) -0.002(7)
C49 0.072(4) 0.062(4) 0.084(5) -0.030(4) -0.005(4) -0.001(3)
C50 0.100(6) 0.106(6) 0.122(8) 0.001(6) -0.021(6) 0.009(5)
O3' 0.056(5) 0.040(4) 0.089(6) -0.016(4) -0.018(4) -0.001(4)
C47' 0.085(8) 0.067(6) 0.083(8) -0.025(6) 0.004(6) 0.049(6)
C48' 0.083(7) 0.073(6) 0.072(7) -0.024(6) -0.016(6) 0.006(5)
C49' 0.30(3) 0.145(17) 0.090(12) -0.045(12) 0.001(15) 0.010(18)
C50' 0.111(11) 0.143(13) 0.117(11) 0.039(10) -0.011(9) 0.041(9)
N1 0.0241(10) 0.0416(12) 0.0345(11) -0.0029(10) 0.0045(9) -0.0037(9)
N2 0.0259(10) 0.0323(11) 0.0281(10) -0.0016(9) 0.0008(8) -0.0025(8)
N3 0.0242(10) 0.0323(11) 0.0299(10) -0.0052(9) 0.0001(8) -0.0022(8)
N4 0.0222(10) 0.0377(11) 0.0409(12) -0.0091(10) 0.0052(9) -0.0028(9)
N5 0.0373(13) 0.0569(14) 0.0725(16) -0.0323(14) 0.0036(12) -0.0081(12)
C1 0.0463(17) 0.104(3) 0.0356(15) -0.0212(17) 0.0119(13) -0.0094(17)
C2 0.0358(14) 0.0509(16) 0.0311(14) -0.0091(12) 0.0053(11) -0.0043(12)
C3 0.0334(13) 0.0477(15) 0.0278(13) -0.0067(12) 0.0024(11) 0.0007(12)
C4 0.0416(15) 0.0617(17) 0.0323(14) -0.0152(13) 0.0006(12) -0.0013(14)
C5 0.0411(15) 0.0580(17) 0.0392(15) -0.0151(14) -0.0073(12) -0.0056(14)
C6 0.0283(13) 0.0436(15) 0.0414(15) -0.0052(13) -0.0042(11) -0.0026(12)
C7 0.0237(12) 0.0314(12) 0.0344(13) 0.0016(11) -0.0017(10) 0.0005(10)
C8 0.0234(12) 0.0312(12) 0.0338(13) -0.0005(11) 0.0009(10) 0.0015(10)
C9 0.0294(14) 0.0532(16) 0.0543(17) -0.0117(14) 0.0057(12) -0.0050(13)
C10 0.0292(13) 0.0468(15) 0.0361(14) -0.0065(12) 0.0096(11) -0.0067(12)
C11 0.0392(16) 0.0561(18) 0.068(2) 0.0106(16) 0.0153(14) -0.0032(14)
C12 0.0516(18) 0.0603(19) 0.083(2) 0.0161(18) 0.0206(17) -0.0061(16)
C13 0.0392(16) 0.067(2) 0.069(2) 0.0012(17) 0.0134(15) -0.0178(15)
C14 0.0284(14) 0.0642(19) 0.0593(18) -0.0072(16) 0.0062(13) -0.0076(14)
C15 0.0277(13) 0.0481(15) 0.0380(14) -0.0129(12) 0.0067(11) -0.0056(12)
C16 0.045(3) 0.057(3) 0.055(4) 0.012(3) 0.018(3) 0.003(3)
C17 0.053(4) 0.109(5) 0.071(4) 0.029(4) -0.015(3) 0.007(3)
C18 0.080(5) 0.089(5) 0.117(7) 0.021(5) 0.018(4) 0.028(4)
C16' 0.063(6) 0.059(6) 0.058(7) 0.015(5) 0.016(5) -0.005(5)
C17' 0.072(8) 0.119(10) 0.095(11) -0.004(9) 0.002(7) -0.018(7)
C18' 0.052(6) 0.070(7) 0.107(9) 0.026(6) 0.007(6) 0.014(5)
C19 0.0250(13) 0.0520(16) 0.0566(17) -0.0054(14) 0.0058(12) 0.0022(12)
C20 0.0315(15) 0.090(2) 0.066(2) 0.0095(19) 0.0024(14) -0.0013(16)
C21 0.0463(17) 0.0561(19) 0.088(2) -0.0104(18) 0.0103(16) 0.0055(15)
C22 0.0217(12) 0.0414(14) 0.0357(13) -0.0115(12) 0.0052(10) -0.0016(11)
C23 0.0409(15) 0.0395(15) 0.0416(15) -0.0069(13) 0.0092(12) 0.0024(12)
C24 0.0607(18) 0.0397(16) 0.0573(18) -0.0131(14) 0.0129(15) 0.0066(14)
C25 0.0594(18) 0.0578(19) 0.0481(17) -0.0228(15) 0.0161(14) -0.0022(15)
C26 0.0483(17) 0.0637(19) 0.0369(15) -0.0097(14) 0.0105(13) -0.0027(15)
C27 0.0335(14) 0.0483(16) 0.0399(15) -0.0075(13) 0.0091(12) -0.0007(12)
C28 0.077(2) 0.0401(16) 0.0464(17) -0.0032(13) 0.0108(16) 0.0119(15)
C29 0.088(3) 0.092(3) 0.056(2) -0.001(2) -0.0056(19) 0.019(2)
C30 0.099(3) 0.069(2) 0.080(2) 0.009(2) 0.026(2) 0.002(2)
C31 0.072(2) 0.0623(19) 0.0418(16) 0.0046(15) 0.0178(15) 0.0138(17)
C32 0.117(3) 0.066(2) 0.073(2) 0.013(2) 0.030(2) -0.004(2)
C33 0.085(3) 0.117(3) 0.048(2) 0.003(2) -0.0040(18) 0.035(2)
C34 0.0249(12) 0.0376(13) 0.0332(13) -0.0031(11) 0.0005(10) 0.0007(11)
C35 0.0353(14) 0.0339(14) 0.0470(15) 0.0024(12) 0.0009(12) 0.0012(11)
C36 0.060(2) 0.0515(19) 0.096(3) 0.0186(18) -0.0243(19) -0.0007(16)
C37 0.093(2) 0.0341(16) 0.084(2) -0.0094(16) 0.024(2) -0.0022(16)
C38 0.0411(16) 0.0350(15) 0.081(2) 0.0079(15) -0.0045(15) -0.0040(13)
Li1 0.037(3) 0.068(3) 0.099(4) -0.050(3) 0.016(3) -0.017(2)

loop_
_atom_type_symbol
_atom_type_description
_atom_type_scat_dispersion_real
_atom_type_scat_dispersion_imag
_atom_type_scat_source
C C 0.0033 0.0016 'International Tables Vol C Tables 4.2.6.8 and 6.1.1.4'
H H 0.0000 0.0000 'International Tables Vol C Tables 4.2.6.8 and 6.1.1.4'
Li Li -0.0003 0.0001 'International Tables Vol C Tables 4.2.6.8 and 6.1.1.4'
N N 0.0061 0.0033 'International Tables Vol C Tables 4.2.6.8 and 6.1.1.4'
O O 0.0106 0.0060 'International Tables Vol C Tables 4.2.6.8 and 6.1.1.4'
Fe Fe 0.3463 0.8444 'International Tables Vol C Tables 4.2.6.8 and 6.1.1.4'

loop_
_geom_angle_atom_site_label_1
_geom_angle_atom_site_label_2
_geom_angle_atom_site_label_3
_geom_angle
N4 Fe1 N2 167.76(9)
N4 Fe1 N3 97.86(8)
N2 Fe1 N3 79.85(8)
N4 Fe1 N1 98.45(9)
N2 Fe1 N1 80.17(8)
N3 Fe1 N1 154.90(8)
N4 Fe1 C34 87.41(9)
N2 Fe1 C34 104.82(9)
N3 Fe1 C34 100.49(9)
N1 Fe1 C34 99.20(9)
C39 O1 C41 116.6(4)
C39 O1 Li1 115.9(4)
C41 O1 Li1 126.9(4)
O1 C39 C40 129.7(6)
C42 C41 O1 108.3(5)
C39' O1' C41' 116.9(12)
C39' O1' Li1 122.1(8)
C41' O1' Li1 111.4(9)
O1' C39' C40' 83.0(10)
C42' C41' O1' 110(2)
C45 O2 C43 95.9(5)
C45 O2 Li1 118.9(4)
C43 O2 Li1 144.8(4)
C44 C43 O2 100.3(6)
O2 C45 C46 112.9(5)
C45' O2' C43' 128.9(16)
C45' O2' Li1 101.8(8)
C43' O2' Li1 129.0(14)
C44' C43' O2' 93.6(19)
O2' C45' C46' 96.6(13)
C49 O3 C47 120.5(6)
C49 O3 Li1 122.0(4)
C47 O3 Li1 115.8(5)
O3 C47 C48 112.9(6)
O3 C49 C50 115.8(6)
C47' O3' C49' 108.7(10)
C47' O3' Li1 114.8(6)
C49' O3' Li1 127.5(10)
O3' C47' C48' 109.1(9)
O3' C49' C50' 111.0(12)
C2 N1 C10 115.68(19)
C2 N1 Fe1 115.50(15)
C10 N1 Fe1 128.51(15)
C7 N2 C3 120.7(2)
C7 N2 Fe1 119.85(15)
C3 N2 Fe1 119.45(16)
C8 N3 C22 115.73(19)
C8 N3 Fe1 116.51(15)
C22 N3 Fe1 127.15(14)
N5 N4 Fe1 176.0(2)
N4 N5 Li1 165.9(3)
N1 C2 C3 113.3(2)
N1 C2 C1 124.0(2)
C3 C2 C1 122.7(2)
C4 C3 N2 119.6(2)
C4 C3 C2 129.7(2)
N2 C3 C2 110.7(2)
C5 C4 C3 119.6(2)
C4 C5 C6 120.9(2)
C5 C6 C7 119.2(2)
N2 C7 C8 110.3(2)
N2 C7 C6 119.7(2)
C8 C7 C6 130.0(2)
N3 C8 C7 113.0(2)
N3 C8 C9 124.2(2)
C7 C8 C9 122.8(2)
C15 C10 C11 120.2(2)
C15 C10 N1 121.5(2)
C11 C10 N1 118.2(2)
C10 C11 C12 118.5(3)
C10 C11 C16' 123.6(5)
C12 C11 C16' 116.1(5)
C10 C11 C16 120.4(3)
C12 C11 C16 120.2(3)
C16' C11 C16 22.4(4)
C13 C12 C11 121.0(3)
C14 C13 C12 119.5(3)
C13 C14 C15 121.7(3)
C14 C15 C10 118.9(2)
C14 C15 C19 118.6(2)
C10 C15 C19 122.5(2)
C11 C16 C18 111.1(5)
C11 C16 C17 114.8(5)
C18 C16 C17 107.5(6)
C17' C16' C11 100.8(9)
C17' C16' C18' 111.0(10)
C11 C16' C18' 115.2(8)
C15 C19 C20 110.8(2)
C15 C19 C21 113.1(2)
C20 C19 C21 109.8(2)
C27 C22 C23 119.9(2)
C27 C22 N3 122.0(2)
C23 C22 N3 118.1(2)
C24 C23 C22 118.9(2)
C24 C23 C28 118.7(2)
C22 C23 C28 122.4(2)
C25 C24 C23 121.8(3)
C24 C25 C26 119.3(3)
C25 C26 C27 120.9(3)
C22 C27 C26 119.3(2)
C22 C27 C31 121.9(2)
C26 C27 C31 118.9(2)
C30 C28 C23 110.0(3)
C30 C28 C29 109.4(3)
C23 C28 C29 111.4(3)
C27 C31 C32 112.0(3)
C27 C31 C33 109.8(3)
C32 C31 C33 111.0(3)
C35 C34 Fe1 127.03(17)
C37 C35 C38 108.8(2)
C37 C35 C36 108.0(2)
C38 C35 C36 107.7(2)
C37 C35 C34 112.5(2)
C38 C35 C34 112.4(2)
C36 C35 C34 107.1(2)
O1 Li1 O2' 102.5(6)
O1 Li1 O3 113.2(3)
O2' Li1 O3 117.3(5)
O1 Li1 O2 107.8(3)
O2' Li1 O2 12.5(4)
O3 Li1 O2 104.9(3)
O1 Li1 O3' 110.7(3)
O2' Li1 O3' 121.2(6)
O3 Li1 O3' 4.0(4)
O2 Li1 O3' 108.8(4)
O1 Li1 O1' 20.9(2)
O2' Li1 O1' 122.8(6)
O3 Li1 O1' 96.9(3)
O2 Li1 O1' 126.7(3)
O3' Li1 O1' 93.8(4)
O1 Li1 N5 108.5(3)
O2' Li1 N5 109.9(4)
O3 Li1 N5 105.3(3)
O2 Li1 N5 117.2(3)
O3' Li1 N5 103.7(3)
O1' Li1 N5 102.3(3)

loop_
_geom_bond_atom_site_label_1
_geom_bond_atom_site_label_2
_geom_bond_distance
Fe1 N4 1.746(2)
Fe1 N2 1.8316(19)
Fe1 N3 1.9192(19)
Fe1 N1 1.9306(19)
Fe1 C34 2.079(2)
O1 C39 1.463(7)
O1 C41 1.465(6)
O1 Li1 1.870(5)
C39 C40 1.558(9)
C41 C42 1.472(8)
O1' C39' 1.438(12)
O1' C41' 1.502(13)
O1' Li1 2.025(8)
C39' C40' 1.508(13)
C41' C42' 1.478(15)
O2 C45 1.538(7)
O2 C43 1.529(7)
O2 Li1 1.973(7)
C43 C44 1.458(9)
C45 C46 1.487(7)
O2' C45' 1.439(12)
O2' C43' 1.443(13)
O2' Li1 1.875(11)
C43' C44' 1.497(15)
C45' C46' 1.491(14)
O3 C49 1.428(7)
O3 C47 1.430(7)
O3 Li1 1.930(6)
C47 C48 1.512(9)
C49 C50 1.479(9)
O3' C47' 1.442(10)
O3' C49' 1.450(12)
O3' Li1 1.972(9)
C47' C48' 1.501(11)
C49' C50' 1.476(13)
N1 C2 1.361(3)
N1 C10 1.454(3)
N2 C7 1.386(3)
N2 C3 1.386(3)
N3 C8 1.355(3)
N3 C22 1.446(3)
N4 N5 1.138(3)
N5 Li1 2.083(6)
C1 C2 1.502(4)
C2 C3 1.394(3)
C3 C4 1.397(4)
C4 C5 1.387(4)
C5 C6 1.390(4)
C6 C7 1.401(3)
C7 C8 1.398(3)
C8 C9 1.500(3)
C10 C15 1.389(3)
C10 C11 1.407(4)
C11 C12 1.401(4)
C11 C16' 1.539(11)
C11 C16 1.541(7)
C12 C13 1.376(4)
C13 C14 1.367(4)
C14 C15 1.390(4)
C15 C19 1.509(4)
C16 C18 1.585(10)
C16 C17 1.550(9)
C16' C17' 1.517(16)
C16' C18' 1.486(16)
C19 C20 1.518(4)
C19 C21 1.538(4)
C22 C27 1.400(3)
C22 C23 1.411(4)
C23 C24 1.386(4)
C23 C28 1.519(4)
C24 C25 1.372(4)
C25 C26 1.390(4)
C26 C27 1.392(4)
C27 C31 1.502(4)
C28 C30 1.521(5)
C28 C29 1.533(5)
C31 C32 1.525(5)
C31 C33 1.562(5)
C34 C35 1.550(3)
C35 C37 1.512(4)
C35 C38 1.519(4)
C35 C36 1.537(4)

loop_
_platon_squeeze_void_nr
_platon_squeeze_void_average_x
_platon_squeeze_void_average_y
_platon_squeeze_void_average_z
_platon_squeeze_void_volume
_platon_squeeze_void_count_electrons
_platon_squeeze_void_content
1 -0.004 0.500 0.000 345 46 ' '
2 -0.041 0.000 0.500 345 46 ' '
